data_7012418
loop_
_publ_author_name
'Dong, Yu-Bin'
'Ma, Jian-Ping'
'Huang, Ru-Qi'
'Liang, Fang-Zhen'
'Smith, Mark D.'

_publ_section_title
;
 Synthesis and characterization of new coordination polymers generated
 from oxadiazole-containing ligand and inorganic M(ii) [M = Cu(ii),
 Co(ii)] salts
;
_journal_issue 8
_journal_name_full 'Dalton Transactions'
_journal_page_first 1472
_journal_paper_doi 10.1039/b210811a
_journal_year 2003
_chemical_formula_moiety
; 
[Co (C12H8N4O) (CH3OH)2 (SO4)] CH3OH 3.5(H2O) 
;
_chemical_formula_sum 'C15 H27 Co N4 O11.5 S'
_chemical_formula_weight 538.40
_chemical_name_systematic
; 
? 
;
_space_group_IT_number 15
_symmetry_cell_setting monoclinic
_symmetry_space_group_name_Hall '-I 2ya'
_symmetry_space_group_name_H-M 'I 1 2/a 1'
_atom_sites_solution_hydrogens geom
_atom_sites_solution_primary direct
_atom_sites_solution_secondary difmap
_audit_creation_method SHELXL-97
_cell_angle_alpha 90.00
_cell_angle_beta 91.791(2)
_cell_angle_gamma 90.00
_cell_formula_units_Z 8
_cell_length_a 24.1596(18)
_cell_length_b 12.5832(9)
_cell_length_c 14.9739(11)
_cell_measurement_reflns_used 3454
_cell_measurement_temperature 190(2)
_cell_measurement_theta_max 26.382
_cell_measurement_theta_min 2.678
_cell_volume 4549.9(6)
_computing_cell_refinement 'SAINT+ NT V6.02a (Bruker, 1998)'
_computing_data_collection 'SMART NT V5.624 (Bruker, 2000)'
_computing_data_reduction 'SAINT+ NT V6.02a'
_computing_molecular_graphics 'SHELXTL V5.1 (Sheldrick, 1997)'
_computing_publication_material 'SHELXTL V5.1'
_computing_structure_refinement 'SHELXL-97 (Sheldrick, 1997)'
_computing_structure_solution 'SHELXS-97 (Sheldrick, 1990)'
_diffrn_ambient_temperature 190(2)
_diffrn_measured_fraction_theta_full 0.997
_diffrn_measured_fraction_theta_max 0.997
_diffrn_measurement_device_type 'Bruker SMART APEX CCD diffractometer'
_diffrn_measurement_method 'omega scans'
_diffrn_radiation_monochromator graphite
_diffrn_radiation_source 'fine-focus sealed tube'
_diffrn_radiation_type MoK\a
_diffrn_radiation_wavelength 0.71073
_diffrn_reflns_av_R_equivalents 0.0605
_diffrn_reflns_av_sigmaI/netI 0.0956
_diffrn_reflns_limit_h_max 30
_diffrn_reflns_limit_h_min -22
_diffrn_reflns_limit_k_max 15
_diffrn_reflns_limit_k_min -13
_diffrn_reflns_limit_l_max 18
_diffrn_reflns_limit_l_min -18
_diffrn_reflns_number 12243
_diffrn_reflns_theta_full 26.39
_diffrn_reflns_theta_max 26.39
_diffrn_reflns_theta_min 1.69
_diffrn_standards_decay_% 0
_exptl_absorpt_coefficient_mu 0.911
_exptl_absorpt_correction_type none
_exptl_crystal_colour orange
_exptl_crystal_density_diffrn 1.572
_exptl_crystal_density_method 'not measured'
_exptl_crystal_description bar
_exptl_crystal_F_000 2240
_exptl_crystal_size_max 0.28
_exptl_crystal_size_mid 0.12
_exptl_crystal_size_min 0.08
_refine_diff_density_max 0.966
_refine_diff_density_min -0.640
_refine_diff_density_rms 0.080
_refine_ls_extinction_method none
_refine_ls_goodness_of_fit_ref 1.013
_refine_ls_hydrogen_treatment mixed
_refine_ls_matrix_type full
_refine_ls_number_parameters 325
_refine_ls_number_reflns 4657
_refine_ls_number_restraints 5
_refine_ls_restrained_S_all 1.013
_refine_ls_R_factor_all 0.0922
_refine_ls_R_factor_gt 0.0504
_refine_ls_shift/su_max 0.001
_refine_ls_shift/su_mean 0.000
_refine_ls_structure_factor_coef Fsqd
_refine_ls_weighting_details 'calc w=1/[\s^2^(Fo^2^)+(0.0202P)^2^+0.0000P] where P=(Fo^2^+2Fc^2^)/3'
_refine_ls_weighting_scheme calc
_refine_ls_wR_factor_gt 0.0894
_refine_ls_wR_factor_ref 0.0968
_reflns_number_gt 2635
_reflns_number_total 4657
_reflns_threshold_expression >2sigma(I)
_cod_data_source_file b210811a.txt
_cod_data_source_block compound_2
_cod_original_sg_symbol_H-M I2/a
_cod_original_formula_sum 'C15 H27 Co N4 O11.50 S'
_cod_database_code 7012418

loop_
_symmetry_equiv_pos_as_xyz
'x, y, z'
'-x+1/2, y, -z'
'x+1/2, y+1/2, z+1/2'
'-x+1, y+1/2, -z+1/2'
'-x, -y, -z'
'x-1/2, -y, z'
'-x+1/2, -y+1/2, -z+1/2'
'x, -y+1/2, z+1/2'

loop_
_atom_site_label
_atom_site_type_symbol
_atom_site_fract_x
_atom_site_fract_y
_atom_site_fract_z
_atom_site_U_iso_or_equiv
_atom_site_adp_type
_atom_site_occupancy
_atom_site_symmetry_multiplicity
_atom_site_calc_flag
_atom_site_refinement_flags
_atom_site_disorder_assembly
_atom_site_disorder_group
Co1 Co 0.5000 0.0000 0.5000 0.0183(2) Uani 1 2 d S . .
Co2 Co 0.5000 0.5000 0.5000 0.01741(19) Uani 1 2 d S . .
C1 C 0.39041(17) 0.0032(3) 0.3857(2) 0.0253(10) Uani 1 1 d . . .
H1 H 0.4069 -0.0577 0.3600 0.030 Uiso 1 1 calc R . .
C2 C 0.33862(17) 0.0334(3) 0.3537(3) 0.0239(10) Uani 1 1 d . . .
H2 H 0.3198 -0.0064 0.3082 0.029 Uiso 1 1 calc R . .
C3 C 0.31476(16) 0.1232(3) 0.3897(2) 0.0199(9) Uani 1 1 d . . .
C4 C 0.34384(16) 0.1781(3) 0.4573(2) 0.0221(10) Uani 1 1 d . . .
H4 H 0.3286 0.2400 0.4833 0.027 Uiso 1 1 calc R . .
C5 C 0.39488(16) 0.1408(3) 0.4852(3) 0.0243(10) Uani 1 1 d . . .
H5 H 0.4142 0.1782 0.5316 0.029 Uiso 1 1 calc R . .
C6 C 0.26036(16) 0.1620(3) 0.3583(2) 0.0206(9) Uani 1 1 d . . .
C7 C 0.18382(16) 0.1612(3) 0.2837(2) 0.0211(9) Uani 1 1 d . . .
C8 C 0.05352(16) 0.1438(3) 0.1443(2) 0.0217(9) Uani 1 1 d . . .
H8 H 0.0200 0.1825 0.1354 0.026 Uiso 1 1 calc R . .
C9 C 0.09204(16) 0.1798(3) 0.2082(2) 0.0231(10) Uani 1 1 d . . .
H9 H 0.0850 0.2413 0.2428 0.028 Uiso 1 1 calc R . .
C10 C 0.14126(16) 0.1234(3) 0.2203(2) 0.0197(9) Uani 1 1 d . . .
C11 C 0.14988(17) 0.0338(3) 0.1689(2) 0.0245(10) Uani 1 1 d . . .
H11 H 0.1833 -0.0056 0.1754 0.029 Uiso 1 1 calc R . .
C12 C 0.10891(16) 0.0029(3) 0.1079(3) 0.0240(10) Uani 1 1 d . . .
H12 H 0.1146 -0.0596 0.0737 0.029 Uiso 1 1 calc R . .
C13 C 0.4792(2) -0.0659(4) 0.6995(3) 0.0419(13) Uani 1 1 d . . .
H13A H 0.4839 -0.1354 0.6711 0.063 Uiso 1 1 calc R . .
H13B H 0.4462 -0.0672 0.7358 0.063 Uiso 1 1 calc R . .
H13C H 0.5118 -0.0500 0.7377 0.063 Uiso 1 1 calc R . .
C14 C 0.39954(18) 0.4316(3) 0.6154(3) 0.0358(12) Uani 1 1 d . . .
H14A H 0.4130 0.3629 0.5941 0.054 Uiso 1 1 calc R . .
H14B H 0.3634 0.4470 0.5869 0.054 Uiso 1 1 calc R . .
H14C H 0.3959 0.4289 0.6804 0.054 Uiso 1 1 calc R . .
C22 C 0.6738(3) 0.1098(5) 0.4114(4) 0.095(2) Uani 1 1 d . . .
H22B H 0.6997 0.0970 0.4621 0.143 Uiso 1 1 calc R . .
H22C H 0.6932 0.1010 0.3554 0.143 Uiso 1 1 calc R . .
H22D H 0.6432 0.0588 0.4133 0.143 Uiso 1 1 calc R . .
N1 N 0.41912(13) 0.0543(3) 0.4509(2) 0.0214(8) Uani 1 1 d . . .
N2 N 0.23682(12) 0.2512(3) 0.37556(19) 0.0252(7) Uani 1 1 d . . .
N3 N 0.18622(12) 0.2506(3) 0.32654(19) 0.0262(8) Uani 1 1 d . . .
N4 N 0.06160(13) 0.0566(2) 0.0947(2) 0.0196(8) Uani 1 1 d . . .
O1 O 0.22955(11) 0.0999(2) 0.30080(16) 0.0222(7) Uani 1 1 d . . .
O2 O 0.47284(11) 0.0155(2) 0.63100(17) 0.0243(7) Uani 1 1 d D . .
H2A H 0.4843(16) 0.0798(19) 0.646(2) 0.036 Uiso 1 1 d D . .
O3 O 0.43820(11) 0.5136(2) 0.59313(18) 0.0257(7) Uani 1 1 d D . .
H3A H 0.4326(17) 0.570(2) 0.623(2) 0.039 Uiso 1 1 d D . .
S1 S 0.53598(4) 0.24264(9) 0.56721(7) 0.0252(2) Uani 1 1 d . . .
O11 O 0.59631(12) 0.2559(3) 0.5732(2) 0.0581(10) Uani 1 1 d . . .
O12 O 0.51011(11) 0.3410(2) 0.53496(17) 0.0280(7) Uani 1 1 d . . .
O13 O 0.52351(11) 0.1574(2) 0.50126(17) 0.0264(7) Uani 1 1 d . . .
O14 O 0.51381(15) 0.2127(2) 0.65292(18) 0.0483(10) Uani 1 1 d . . .
O21 O 0.41242(17) 0.6686(3) 0.6999(2) 0.0511(10) Uani 1 1 d D . .
H21A H 0.3870(17) 0.713(3) 0.674(3) 0.077 Uiso 1 1 d D . .
H21B H 0.4267(19) 0.693(4) 0.751(2) 0.077 Uiso 1 1 d D . .
O22 O 0.6526(2) 0.2148(4) 0.4165(3) 0.1050(17) Uani 1 1 d . . .
H22A H 0.6346 0.2222 0.4743 0.157 Uiso 1 1 d R . .
O23 O 0.6994(4) 0.2564(7) 0.6723(6) 0.269(4) Uani 1 1 d . . .
O24 O 0.7328(11) 0.4477(17) 0.4894(16) 0.272(17) Uani 0.50 1 d P . .
O25 O 0.7304(7) 0.3978(13) 0.4064(19) 0.261(11) Uani 0.50 1 d P . .
O26 O 0.7361(6) 0.3452(11) 0.3005(9) 0.153(5) Uani 0.50 1 d P . .

loop_
_atom_site_aniso_label
_atom_site_aniso_U_11
_atom_site_aniso_U_22
_atom_site_aniso_U_33
_atom_site_aniso_U_23
_atom_site_aniso_U_13
_atom_site_aniso_U_12
Co1 0.0187(4) 0.0152(5) 0.0206(4) -0.0008(4) -0.0043(4) -0.0001(4)
Co2 0.0185(4) 0.0136(4) 0.0198(4) 0.0000(4) -0.0052(3) -0.0003(4)
C1 0.027(3) 0.022(3) 0.027(2) -0.002(2) -0.005(2) 0.007(2)
C2 0.029(3) 0.019(3) 0.024(2) -0.0036(19) -0.006(2) -0.0013(19)
C3 0.021(2) 0.018(2) 0.021(2) 0.0041(18) -0.0020(18) -0.0036(18)
C4 0.022(2) 0.019(2) 0.024(2) -0.0034(19) -0.0062(19) 0.0033(18)
C5 0.024(2) 0.024(3) 0.024(2) -0.007(2) -0.0056(19) 0.001(2)
C6 0.022(2) 0.021(2) 0.018(2) -0.0016(19) -0.0035(18) -0.0031(19)
C7 0.019(2) 0.023(3) 0.022(2) 0.0023(19) -0.0024(18) 0.0022(19)
C8 0.020(2) 0.019(2) 0.026(2) -0.0038(19) -0.0028(18) 0.0027(18)
C9 0.023(2) 0.022(2) 0.024(2) -0.0062(19) -0.0054(19) 0.0041(19)
C10 0.019(2) 0.020(2) 0.020(2) 0.0023(18) -0.0011(18) -0.0037(18)
C11 0.020(2) 0.022(3) 0.031(2) 0.002(2) -0.005(2) 0.0036(18)
C12 0.025(3) 0.018(2) 0.029(2) -0.003(2) -0.004(2) 0.003(2)
C13 0.054(3) 0.040(3) 0.032(3) 0.001(2) 0.005(2) -0.001(3)
C14 0.037(3) 0.034(3) 0.037(3) 0.002(2) 0.007(2) -0.012(2)
C22 0.119(7) 0.056(5) 0.113(6) 0.005(4) 0.045(5) 0.030(4)
N1 0.0199(19) 0.019(2) 0.0246(18) -0.0008(16) -0.0048(16) 0.0020(15)
N2 0.0221(17) 0.026(2) 0.0270(17) -0.0036(19) -0.0088(14) 0.0046(19)
N3 0.0220(18) 0.031(2) 0.0252(17) -0.0070(19) -0.0078(14) 0.003(2)
N4 0.022(2) 0.015(2) 0.0212(17) 0.0006(15) -0.0032(15) -0.0018(15)
O1 0.0190(16) 0.0201(17) 0.0269(15) -0.0028(13) -0.0094(13) 0.0015(12)
O2 0.0337(18) 0.0139(17) 0.0251(15) -0.0002(14) -0.0001(13) -0.0014(14)
O3 0.0297(17) 0.0171(17) 0.0304(16) -0.0045(14) 0.0037(14) -0.0069(14)
S1 0.0299(6) 0.0134(6) 0.0315(5) 0.0001(6) -0.0132(4) 0.0003(6)
O11 0.0368(19) 0.0266(19) 0.109(3) -0.007(2) -0.0307(19) 0.0016(18)
O12 0.0340(19) 0.0156(17) 0.0340(16) 0.0037(13) -0.0064(14) 0.0028(13)
O13 0.0359(18) 0.0160(17) 0.0274(15) -0.0043(13) 0.0020(14) -0.0038(13)
O14 0.100(3) 0.0209(19) 0.0235(16) -0.0032(14) -0.0007(18) -0.0050(17)
O21 0.065(3) 0.049(2) 0.039(2) -0.0160(19) -0.0064(19) 0.0103(19)
O22 0.121(4) 0.108(4) 0.087(3) 0.001(3) 0.027(3) 0.038(3)
O23 0.255(10) 0.163(8) 0.386(13) -0.011(8) -0.060(9) 0.032(7)
O24 0.20(3) 0.47(3) 0.147(16) -0.13(2) -0.022(15) 0.17(2)
O25 0.141(16) 0.128(15) 0.51(4) 0.06(2) -0.01(3) -0.032(11)
O26 0.160(14) 0.123(12) 0.175(12) 0.059(10) 0.000(11) -0.027(10)

loop_
_atom_type_symbol
_atom_type_description
_atom_type_scat_dispersion_real
_atom_type_scat_dispersion_imag
_atom_type_scat_source
C C 0.0033 0.0016 'International Tables Vol C Tables 4.2.6.8 and 6.1.1.4'
H H 0.0000 0.0000 'International Tables Vol C Tables 4.2.6.8 and 6.1.1.4'
N N 0.0061 0.0033 'International Tables Vol C Tables 4.2.6.8 and 6.1.1.4'
O O 0.0106 0.0060 'International Tables Vol C Tables 4.2.6.8 and 6.1.1.4'
S S 0.1246 0.1234 'International Tables Vol C Tables 4.2.6.8 and 6.1.1.4'
Co Co 0.3494 0.9721 'International Tables Vol C Tables 4.2.6.8 and 6.1.1.4'

loop_
_geom_angle_atom_site_label_1
_geom_angle_atom_site_label_2
_geom_angle_atom_site_label_3
_geom_angle
_geom_angle_site_symmetry_1
_geom_angle_site_symmetry_3
_geom_angle_publ_flag
O13 Co1 O13 180.0 . 5_656 ?
O13 Co1 O2 89.80(10) . . ?
O13 Co1 O2 90.20(10) 5_656 . ?
O13 Co1 O2 90.20(10) . 5_656 ?
O13 Co1 O2 89.80(10) 5_656 5_656 ?
O2 Co1 O2 180.0 . 5_656 ?
O13 Co1 N1 86.87(11) . . ?
O13 Co1 N1 93.13(11) 5_656 . ?
O2 Co1 N1 89.02(11) . . ?
O2 Co1 N1 90.98(11) 5_656 . ?
O13 Co1 N1 93.13(11) . 5_656 ?
O13 Co1 N1 86.87(11) 5_656 5_656 ?
O2 Co1 N1 90.98(11) . 5_656 ?
O2 Co1 N1 89.02(11) 5_656 5_656 ?
N1 Co1 N1 180.0 . 5_656 ?
O12 Co2 O12 180.00(14) 5_666 . ?
O12 Co2 O3 90.47(11) 5_666 . ?
O12 Co2 O3 89.53(11) . . ?
O12 Co2 O3 89.53(11) 5_666 5_666 ?
O12 Co2 O3 90.47(11) . 5_666 ?
O3 Co2 O3 180.0 . 5_666 ?
O12 Co2 N4 85.43(11) 5_666 3 ?
O12 Co2 N4 94.57(11) . 3 ?
O3 Co2 N4 91.55(11) . 3 ?
O3 Co2 N4 88.45(11) 5_666 3 ?
O12 Co2 N4 94.57(11) 5_666 7 ?
O12 Co2 N4 85.43(11) . 7 ?
O3 Co2 N4 88.45(11) . 7 ?
O3 Co2 N4 91.55(11) 5_666 7 ?
N4 Co2 N4 180.000(1) 3 7 ?
N1 C1 C2 124.2(4) . . ?
C1 C2 C3 118.3(4) . . ?
C2 C3 C4 118.6(4) . . ?
C2 C3 C6 121.8(4) . . ?
C4 C3 C6 119.6(4) . . ?
C5 C4 C3 118.6(4) . . ?
N1 C5 C4 124.0(4) . . ?
N2 C6 O1 112.9(3) . . ?
N2 C6 C3 128.5(4) . . ?
O1 C6 C3 118.6(3) . . ?
N3 C7 O1 112.0(3) . . ?
N3 C7 C10 128.8(4) . . ?
O1 C7 C10 119.2(4) . . ?
N4 C8 C9 122.8(4) . . ?
C8 C9 C10 118.3(4) . . ?
C11 C10 C9 119.1(4) . . ?
C11 C10 C7 120.8(4) . . ?
C9 C10 C7 120.0(4) . . ?
C12 C11 C10 118.7(4) . . ?
N4 C12 C11 123.1(4) . . ?
C1 N1 C5 116.3(3) . . ?
C1 N1 Co1 122.2(3) . . ?
C5 N1 Co1 121.5(3) . . ?
C6 N2 N3 105.8(3) . . ?
C7 N3 N2 106.8(3) . . ?
C12 N4 C8 118.0(3) . . ?
C12 N4 Co2 120.1(3) . 3_444 ?
C8 N4 Co2 121.8(3) . 3_444 ?
C7 O1 C6 102.6(3) . . ?
C13 O2 Co1 124.4(2) . . ?
C14 O3 Co2 125.5(2) . . ?
O14 S1 O12 110.20(18) . . ?
O14 S1 O11 111.6(2) . . ?
O12 S1 O11 109.73(18) . . ?
O14 S1 O13 109.11(16) . . ?
O12 S1 O13 108.44(16) . . ?
O11 S1 O13 107.67(18) . . ?
S1 O12 Co2 160.55(19) . . ?
S1 O13 Co1 138.74(16) . . ?
O24 O24 O25 109(3) 2_656 . ?
O24 O25 O26 171.9(19) . . ?

loop_
_geom_bond_atom_site_label_1
_geom_bond_atom_site_label_2
_geom_bond_distance
_geom_bond_site_symmetry_2
_geom_bond_publ_flag
Co1 O13 2.061(3) . ?
Co1 O13 2.061(3) 5_656 ?
Co1 O2 2.097(3) . ?
Co1 O2 2.097(3) 5_656 ?
Co1 N1 2.176(3) . ?
Co1 N1 2.176(3) 5_656 ?
Co2 O12 2.081(3) 5_666 ?
Co2 O12 2.081(3) . ?
Co2 O3 2.082(3) . ?
Co2 O3 2.082(3) 5_666 ?
Co2 N4 2.145(3) 3 ?
Co2 N4 2.145(3) 7 ?
C1 N1 1.344(5) . ?
C1 C2 1.379(5) . ?
C2 C3 1.386(5) . ?
C3 C4 1.396(5) . ?
C3 C6 1.465(5) . ?
C4 C5 1.373(5) . ?
C5 N1 1.344(5) . ?
C6 N2 1.289(5) . ?
C6 O1 1.366(4) . ?
C7 N3 1.295(5) . ?
C7 O1 1.365(4) . ?
C7 C10 1.458(5) . ?
C8 N4 1.342(4) . ?
C8 C9 1.389(5) . ?
C9 C10 1.392(5) . ?
C10 C11 1.384(5) . ?
C11 C12 1.382(5) . ?
C12 N4 1.338(5) . ?
C13 O2 1.454(5) . ?
C14 O3 1.439(5) . ?
C22 O22 1.421(6) . ?
N2 N3 1.406(4) . ?
N4 Co2 2.145(3) 3_444 ?
S1 O14 1.456(3) . ?
S1 O12 1.461(3) . ?
S1 O11 1.467(3) . ?
S1 O13 1.482(3) . ?
O24 O24 0.88(5) 2_656 ?
O24 O25 1.39(3) . ?
O25 O26 1.73(3) . ?

loop_
_geom_hbond_atom_site_label_D
_geom_hbond_atom_site_label_H
_geom_hbond_atom_site_label_A
_geom_hbond_distance_DH
_geom_hbond_distance_HA
_geom_hbond_distance_DA
_geom_hbond_angle_DHA
_geom_hbond_site_symmetry_A
O22 H22A O11 0.99 1.82 2.797(5) 170.4 .
O21 H21B O14 0.880(19) 2.02(2) 2.846(5) 156(5) 4_556
O21 H21A O22 0.908(19) 1.87(2) 2.736(6) 159(4) 5_666
O3 H3A O21 0.858(18) 1.76(2) 2.609(4) 168(4) .
O2 H2A O14 0.882(18) 1.82(2) 2.688(4) 168(4) .

loop_
_geom_torsion_atom_site_label_1
_geom_torsion_atom_site_label_2
_geom_torsion_atom_site_label_3
_geom_torsion_atom_site_label_4
_geom_torsion
_geom_torsion_site_symmetry_1
_geom_torsion_site_symmetry_2
_geom_torsion_site_symmetry_3
_geom_torsion_site_symmetry_4
_geom_torsion_publ_flag
N1 C1 C2 C3 1.2(6) . . . . ?
C1 C2 C3 C4 -0.8(6) . . . . ?
C1 C2 C3 C6 178.8(4) . . . . ?
C2 C3 C4 C5 0.0(6) . . . . ?
C6 C3 C4 C5 -179.6(4) . . . . ?
C3 C4 C5 N1 0.6(6) . . . . ?
C2 C3 C6 N2 -168.8(4) . . . . ?
C4 C3 C6 N2 10.8(6) . . . . ?
C2 C3 C6 O1 8.8(5) . . . . ?
C4 C3 C6 O1 -171.6(3) . . . . ?
N4 C8 C9 C10 0.7(6) . . . . ?
C8 C9 C10 C11 -0.4(6) . . . . ?
C8 C9 C10 C7 177.2(3) . . . . ?
N3 C7 C10 C11 168.6(4) . . . . ?
O1 C7 C10 C11 -8.6(5) . . . . ?
N3 C7 C10 C9 -8.9(6) . . . . ?
O1 C7 C10 C9 173.9(3) . . . . ?
C9 C10 C11 C12 -0.6(6) . . . . ?
C7 C10 C11 C12 -178.2(3) . . . . ?
C10 C11 C12 N4 1.4(6) . . . . ?
C2 C1 N1 C5 -0.6(6) . . . . ?
C2 C1 N1 Co1 178.6(3) . . . . ?
C4 C5 N1 C1 -0.2(6) . . . . ?
C4 C5 N1 Co1 -179.5(3) . . . . ?
O13 Co1 N1 C1 138.4(3) . . . . ?
O13 Co1 N1 C1 -41.6(3) 5_656 . . . ?
O2 Co1 N1 C1 -131.8(3) . . . . ?
O2 Co1 N1 C1 48.2(3) 5_656 . . . ?
N1 Co1 N1 C1 -14(100) 5_656 . . . ?
O13 Co1 N1 C5 -42.4(3) . . . . ?
O13 Co1 N1 C5 137.6(3) 5_656 . . . ?
O2 Co1 N1 C5 47.5(3) . . . . ?
O2 Co1 N1 C5 -132.5(3) 5_656 . . . ?
N1 Co1 N1 C5 165(100) 5_656 . . . ?
O1 C6 N2 N3 0.1(4) . . . . ?
C3 C6 N2 N3 177.8(4) . . . . ?
O1 C7 N3 N2 0.5(4) . . . . ?
C10 C7 N3 N2 -176.9(4) . . . . ?
C6 N2 N3 C7 -0.3(4) . . . . ?
C11 C12 N4 C8 -1.1(6) . . . . ?
C11 C12 N4 Co2 -178.9(3) . . . 3_444 ?
C9 C8 N4 C12 0.0(6) . . . . ?
C9 C8 N4 Co2 177.7(3) . . . 3_444 ?
N3 C7 O1 C6 -0.4(4) . . . . ?
C10 C7 O1 C6 177.2(3) . . . . ?
N2 C6 O1 C7 0.2(4) . . . . ?
C3 C6 O1 C7 -177.8(3) . . . . ?
O13 Co1 O2 C13 -141.9(3) . . . . ?
O13 Co1 O2 C13 38.1(3) 5_656 . . . ?
O2 Co1 O2 C13 13(100) 5_656 . . . ?
N1 Co1 O2 C13 131.2(3) . . . . ?
N1 Co1 O2 C13 -48.8(3) 5_656 . . . ?
O12 Co2 O3 C14 145.6(3) 5_666 . . . ?
O12 Co2 O3 C14 -34.4(3) . . . . ?
O3 Co2 O3 C14 -138(100) 5_666 . . . ?
N4 Co2 O3 C14 -128.9(3) 3 . . . ?
N4 Co2 O3 C14 51.1(3) 7 . . . ?
O14 S1 O12 Co2 109.0(5) . . . . ?
O11 S1 O12 Co2 -14.3(6) . . . . ?
O13 S1 O12 Co2 -131.7(5) . . . . ?
O12 Co2 O12 S1 44(100) 5_666 . . . ?
O3 Co2 O12 S1 -119.6(5) . . . . ?
O3 Co2 O12 S1 60.4(5) 5_666 . . . ?
N4 Co2 O12 S1 -28.1(5) 3 . . . ?
N4 Co2 O12 S1 151.9(5) 7 . . . ?
O14 S1 O13 Co1 -17.0(3) . . . . ?
O12 S1 O13 Co1 -137.1(2) . . . . ?
O11 S1 O13 Co1 104.3(3) . . . . ?
O13 Co1 O13 S1 -108.1(3) 5_656 . . . ?
O2 Co1 O13 S1 18.7(3) . . . . ?
O2 Co1 O13 S1 -161.3(3) 5_656 . . . ?
N1 Co1 O13 S1 107.7(3) . . . . ?
N1 Co1 O13 S1 -72.3(3) 5_656 . . . ?
O24 O24 O25 O26 -40(15) 2_656 . . . ?
